data_1576553
loop_
_publ_author_name
'Feng, Juan-Juan'
'Guo, Yuman'
'Song, Qian'
'Guo, Ze-Cheng'
'Liu, Feng-Shou'

_publ_section_title
;
 Room-temperature Suzuki--Miyaura polycondensation of aryl dichloride
 monomers enabled by &#x201C;large-but-flexible&#x201D; Pd-NHC
 precatalysts
;
_journal_issue 5
_journal_name_full 'Polymer Chemistry'
_journal_page_first 539
_journal_page_last 550
_journal_paper_doi 10.1039/D5PY01111F
_journal_volume 17
_journal_year 2026
_chemical_formula_moiety 'C40 H36 Cl3 N3 Pd'
_chemical_formula_sum 'C40 H36 Cl3 N3 Pd'
_chemical_formula_weight 771.47
_space_group_crystal_system tetragonal
_space_group_IT_number 85
_space_group_name_Hall '-P 4a'
_space_group_name_H-M_alt 'P 4/n :2'
_atom_sites_solution_hydrogens geom
_atom_sites_solution_primary dual
_audit_creation_date 2022-12-28
_audit_creation_method
;
Olex2 1.5-beta
(compiled 2022.04.07 svn.rca3783a0 for OlexSys, GUI svn.r6439)
;
_audit_update_record
;
2025-07-09 deposited with the CCDC.	2025-12-12 downloaded from the CCDC.
;
_cell_angle_alpha 90
_cell_angle_beta 90
_cell_angle_gamma 90
_cell_formula_units_Z 8
_cell_length_a 30.4347(4)
_cell_length_b 30.4347(4)
_cell_length_c 8.9629(2)
_cell_measurement_reflns_used 7884
_cell_measurement_temperature 292.99(10)
_cell_measurement_theta_max 73.5030
_cell_measurement_theta_min 3.2640
_cell_volume 8302.1(2)
_computing_cell_refinement 'CrysAlisPro 1.171.38.43f (Rigaku OD, 2015)'
_computing_data_collection 'CrysAlisPro 1.171.38.43f (Rigaku OD, 2015)'
_computing_data_reduction 'CrysAlisPro 1.171.38.43f (Rigaku OD, 2015)'
_computing_molecular_graphics 'Olex2 1.5-beta (Dolomanov et al., 2009)'
_computing_publication_material 'Olex2 1.5-beta (Dolomanov et al., 2009)'
_computing_structure_refinement 'SHELXL 2018/3 (Sheldrick, 2015)'
_computing_structure_solution 'SHELXT 2018/2 (Sheldrick, 2018)'
_diffrn_ambient_environment air
_diffrn_ambient_temperature 292.99(10)
_diffrn_detector 'CCD plate'
_diffrn_detector_area_resol_mean 5.2684
_diffrn_detector_type AtlasS2
_diffrn_measured_fraction_theta_full 0.999
_diffrn_measured_fraction_theta_max 0.969
_diffrn_measurement_details
;
List of Runs (angles in degrees, time in seconds):

  # Type    Start    End  Width  t~exp~   \w     \q     \k     \f   Frames
#--------------------------------------------------------------------------
  1  \w      7.00  82.00   1.00    1.25    --   40.92 -99.00 -90.00   75
  2  \w     23.00  50.00   1.00    1.25    --   40.92-125.00-120.00   27
  3  \w     55.00 102.00   1.00    3.00    --  107.58 -45.00-150.00   47
  4  \w     27.00 160.00   1.00    3.00    --  107.58 -15.00 -60.00  133
  5  \w     99.00 150.00   1.00    3.00    --  107.58 125.00 -30.00   51
  6  \w   -107.00 -64.00   1.00    1.25    --  -40.92 -57.00-120.00   43
;
_diffrn_measurement_device 'four-circle diffractometer'
_diffrn_measurement_device_type 'SuperNova, Dual, Cu at zero, AtlasS2'
_diffrn_measurement_method '\w scans'
_diffrn_orient_matrix_type 'CrysAlisPro convention (1999,Acta A55,543-557)'
_diffrn_orient_matrix_UB_11 -0.0413851000
_diffrn_orient_matrix_UB_12 -0.0058139000
_diffrn_orient_matrix_UB_13 0.0969996000
_diffrn_orient_matrix_UB_21 -0.0129722000
_diffrn_orient_matrix_UB_22 -0.0406966000
_diffrn_orient_matrix_UB_23 -0.0921096000
_diffrn_orient_matrix_UB_31 0.0261067000
_diffrn_orient_matrix_UB_32 -0.0295214000
_diffrn_orient_matrix_UB_33 0.1079588000
_diffrn_radiation_monochromator mirror
_diffrn_radiation_probe x-ray
_diffrn_radiation_type 'Cu K\a'
_diffrn_radiation_wavelength 1.54184
_diffrn_reflns_av_R_equivalents 0.0420
_diffrn_reflns_av_unetI/netI 0.0517
_diffrn_reflns_Laue_measured_fraction_full 0.999
_diffrn_reflns_Laue_measured_fraction_max 0.969
_diffrn_reflns_limit_h_max 37
_diffrn_reflns_limit_h_min -33
_diffrn_reflns_limit_k_max 25
_diffrn_reflns_limit_k_min -35
_diffrn_reflns_limit_l_max 10
_diffrn_reflns_limit_l_min -8
_diffrn_reflns_number 17609
_diffrn_reflns_point_group_measured_fraction_full 0.999
_diffrn_reflns_point_group_measured_fraction_max 0.969
_diffrn_reflns_theta_full 67.684
_diffrn_reflns_theta_max 74.028
_diffrn_reflns_theta_min 2.053
_diffrn_source 'micro-focus sealed X-ray tube'
_diffrn_source_type 'SuperNova (Cu) X-ray Source'
_exptl_absorpt_coefficient_mu 5.595
_exptl_absorpt_correction_T_max 1.00000
_exptl_absorpt_correction_T_min 0.31346
_exptl_absorpt_correction_type multi-scan
_exptl_absorpt_process_details
;
CrysAlisPro 1.171.38.43f (Rigaku Oxford Diffraction, 2015)
Empirical absorption correction using spherical harmonics,
 implemented in SCALE3 ABSPACK scaling algorithm.
;
_exptl_crystal_colour 'light yellow'
_exptl_crystal_density_diffrn 1.234
_exptl_crystal_description block
_exptl_crystal_F_000 3152
_exptl_crystal_size_max 0.15
_exptl_crystal_size_mid 0.13
_exptl_crystal_size_min 0.1
_refine_diff_density_max 1.349
_refine_diff_density_min -2.173
_refine_diff_density_rms 0.118
_refine_ls_extinction_method none
_refine_ls_goodness_of_fit_ref 1.034
_refine_ls_hydrogen_treatment constr
_refine_ls_matrix_type full
_refine_ls_number_parameters 430
_refine_ls_number_reflns 8169
_refine_ls_number_restraints 0
_refine_ls_restrained_S_all 1.034
_refine_ls_R_factor_all 0.0622
_refine_ls_R_factor_gt 0.0556
_refine_ls_shift/su_max 0.017
_refine_ls_shift/su_mean 0.000
_refine_ls_structure_factor_coef Fsqd
_refine_ls_weighting_details 'w=1/[\s^2^(Fo^2^)+(0.0887P)^2^+6.4992P] where P=(Fo^2^+2Fc^2^)/3'
_refine_ls_weighting_scheme calc
_refine_ls_wR_factor_gt 0.1474
_refine_ls_wR_factor_ref 0.1549
_reflns_Friedel_coverage 0.000
_reflns_number_gt 7024
_reflns_number_total 8169
_reflns_threshold_expression 'I > 2\s(I)'
_cod_data_source_file d5py01111f2.cif
_cod_data_source_block pdcl4
_cod_original_cell_volume 8302.1(3)
_cod_original_sg_symbol_H-M 'P 4/n'
_cod_database_code 1576553
_shelx_shelxl_version_number 2018/3
_shelx_space_group_comment
;
The symmetry employed for this shelxl refinement is uniquely defined
by the following loop, which should always be used as a source of
symmetry information in preference to the above space-group names.
They are only intended as comments.
;
_olex2_refinement_description
;
1. Fixed Uiso
 At 1.2 times of:
  All C(H) groups
 At 1.5 times of:
  All C(H,H,H) groups
2.a Ternary CH refined with riding coordinates:
 C7(H7), C8(H8)
2.b Aromatic/amide H refined with riding coordinates:
 C2(H2), C3(H3), C4(H4), C5(H5), C11(H11), C12(H12), C13(H13), C14(H14),
 C20(H20), C22(H22), C29(H29), C31(H31), C36(H36), C37(H37), C38(H38), C40(H40)
2.c Idealised Me refined as rotating group:
 C24(H24A,H24B,H24C), C25(H25A,H25B,H25C), C26(H26A,H26B,H26C), C33(H33A,H33B,
 H33C), C34(H34A,H34B,H34C), C35(H35A,H35B,H35C)
;
_smtbx_masks_void_probe_radius 1.2
_smtbx_masks_void_truncation_radius 1.2
_olex2_date_sample_data_collection 2022-12-27
_olex2_submission_special_instructions 'No special instructions were received'
_oxdiff_exptl_absorpt_empirical_details
;
Empirical correction (ABSPACK) includes:
- Absorption correction using spherical harmonics
- Frame scaling
;
_oxdiff_exptl_absorpt_empirical_full_max 1.593
_oxdiff_exptl_absorpt_empirical_full_min 0.559

loop_
_space_group_symop_operation_xyz
'x, y, z'
'-x+1/2, -y+1/2, z'
'-y+1/2, x, z'
'y, -x+1/2, z'
'-x, -y, -z'
'x-1/2, y-1/2, -z'
'y-1/2, -x, -z'
'-y, x-1/2, -z'

loop_
_atom_site_label
_atom_site_type_symbol
_atom_site_fract_x
_atom_site_fract_y
_atom_site_fract_z
_atom_site_U_iso_or_equiv
_atom_site_adp_type
_atom_site_occupancy
_atom_site_site_symmetry_order
_atom_site_calc_flag
_atom_site_refinement_flags_posn
_atom_site_refinement_flags_adp
_atom_site_refinement_flags_occupancy
_atom_site_disorder_assembly
_atom_site_disorder_group
Pd1 Pd 0.53046(2) 0.37597(2) 0.49220(3) 0.02819(11) Uani 1 1 d . . . . .
Cl1 Cl 0.60300(3) 0.38538(3) 0.42469(12) 0.0446(2) Uani 1 1 d . . . . .
Cl2 Cl 0.45817(3) 0.36636(3) 0.55750(12) 0.0448(2) Uani 1 1 d . . . . .
Cl3 Cl 0.45335(5) 0.52757(4) 0.75138(18) 0.0815(5) Uani 1 1 d . . . . .
N1 N 0.55354(9) 0.28359(9) 0.4361(3) 0.0271(6) Uani 1 1 d . . . . .
N2 N 0.50360(9) 0.30372(8) 0.2769(3) 0.0255(5) Uani 1 1 d . . . . .
N3 N 0.53284(11) 0.43345(10) 0.6251(4) 0.0378(7) Uani 1 1 d . . . . .
C1 C 0.53234(13) 0.19816(11) 0.0944(4) 0.0378(8) Uani 1 1 d . . . . .
C2 C 0.53643(18) 0.18610(13) -0.0535(5) 0.0533(11) Uani 1 1 d . . . . .
H2 H 0.514172 0.192099 -0.121586 0.064 Uiso 1 1 calc R U . . .
C3 C 0.5748(2) 0.16464(16) -0.0983(6) 0.0710(16) Uani 1 1 d . . . . .
H3 H 0.578344 0.156722 -0.197783 0.085 Uiso 1 1 calc R U . . .
C4 C 0.6071(2) 0.15520(17) 0.0011(6) 0.0680(16) Uani 1 1 d . . . . .
H4 H 0.632497 0.141237 -0.031684 0.082 Uiso 1 1 calc R U . . .
C5 C 0.60286(15) 0.16603(13) 0.1513(6) 0.0518(11) Uani 1 1 d . . . . .
H5 H 0.624959 0.159124 0.218996 0.062 Uiso 1 1 calc R U . . .
C6 C 0.56508(12) 0.18729(11) 0.1976(5) 0.0369(8) Uani 1 1 d . . . . .
C7 C 0.55346(12) 0.19918(10) 0.3578(4) 0.0329(7) Uani 1 1 d . . . . .
H7 H 0.576116 0.191507 0.431049 0.039 Uiso 1 1 calc R U . . .
C8 C 0.49292(12) 0.22189(10) 0.1635(4) 0.0317(7) Uani 1 1 d . . . . .
H8 H 0.470435 0.230851 0.091368 0.038 Uiso 1 1 calc R U . . .
C9 C 0.47670(12) 0.18956(11) 0.2820(4) 0.0351(7) Uani 1 1 d . . . . .
C10 C 0.50879(12) 0.17747(11) 0.3859(4) 0.0338(7) Uani 1 1 d . . . . .
C11 C 0.49966(16) 0.14760(15) 0.4978(4) 0.0466(10) Uani 1 1 d . . . . .
H11 H 0.520977 0.139755 0.567215 0.056 Uiso 1 1 calc R U . . .
C12 C 0.4573(2) 0.12945(17) 0.5037(6) 0.0616(14) Uani 1 1 d . . . . .
H12 H 0.450497 0.109353 0.578397 0.074 Uiso 1 1 calc R U . . .
C13 C 0.42599(17) 0.14079(17) 0.4017(7) 0.0659(14) Uani 1 1 d . . . . .
H13 H 0.398169 0.128269 0.407778 0.079 Uiso 1 1 calc R U . . .
C14 C 0.43520(15) 0.17108(14) 0.2880(6) 0.0519(11) Uani 1 1 d . . . . .
H14 H 0.413891 0.178568 0.218110 0.062 Uiso 1 1 calc R U . . .
C15 C 0.54269(11) 0.24741(10) 0.3513(4) 0.0307(7) Uani 1 1 d . . . . .
C16 C 0.51238(11) 0.25943(10) 0.2530(4) 0.0303(7) Uani 1 1 d . . . . .
C17 C 0.52932(10) 0.31860(10) 0.3911(4) 0.0251(6) Uani 1 1 d . . . . .
C18 C 0.58655(11) 0.28271(10) 0.5506(4) 0.0307(7) Uani 1 1 d . . . . .
C19 C 0.62988(14) 0.27957(14) 0.5070(5) 0.0442(10) Uani 1 1 d . . . . .
C20 C 0.66132(14) 0.27597(15) 0.6202(7) 0.0585(13) Uani 1 1 d . . . . .
H20 H 0.690847 0.274170 0.594260 0.070 Uiso 1 1 calc R U . . .
C21 C 0.64992(17) 0.27499(16) 0.7690(6) 0.0617(14) Uani 1 1 d . . . . .
C22 C 0.60613(16) 0.27745(14) 0.8076(5) 0.0525(11) Uani 1 1 d . . . . .
H22 H 0.598280 0.276617 0.907788 0.063 Uiso 1 1 calc R U . . .
C23 C 0.57331(14) 0.28117(11) 0.6994(4) 0.0389(8) Uani 1 1 d . . . . .
C24 C 0.52576(15) 0.28297(16) 0.7431(5) 0.0533(11) Uani 1 1 d . . . . .
H24A H 0.514063 0.311427 0.719461 0.080 Uiso 1 1 calc R U . . .
H24B H 0.523046 0.277780 0.848333 0.080 Uiso 1 1 calc R U . . .
H24C H 0.509749 0.260867 0.689413 0.080 Uiso 1 1 calc R U . . .
C25 C 0.6847(2) 0.2706(2) 0.8872(9) 0.100(2) Uani 1 1 d . . . . .
H25A H 0.692700 0.240194 0.897632 0.150 Uiso 1 1 calc R U . . .
H25B H 0.673524 0.281306 0.980487 0.150 Uiso 1 1 calc R U . . .
H25C H 0.710091 0.287326 0.859007 0.150 Uiso 1 1 calc R U . . .
C26 C 0.64374(15) 0.28084(17) 0.3452(6) 0.0592(12) Uani 1 1 d . . . . .
H26A H 0.637784 0.252926 0.299649 0.089 Uiso 1 1 calc R U . . .
H26B H 0.674623 0.286998 0.339129 0.089 Uiso 1 1 calc R U . . .
H26C H 0.627624 0.303398 0.294158 0.089 Uiso 1 1 calc R U . . .
C27 C 0.47490(11) 0.32999(10) 0.1860(4) 0.0287(7) Uani 1 1 d . . . . .
C28 C 0.42982(12) 0.32496(12) 0.1984(4) 0.0358(8) Uani 1 1 d . . . . .
C29 C 0.40357(14) 0.35119(15) 0.1060(5) 0.0474(10) Uani 1 1 d . . . . .
H29 H 0.373177 0.349141 0.114282 0.057 Uiso 1 1 calc R U . . .
C30 C 0.42109(18) 0.37984(17) 0.0036(5) 0.0539(12) Uani 1 1 d . . . . .
C31 C 0.46593(17) 0.38314(15) -0.0078(4) 0.0481(11) Uani 1 1 d . . . . .
H31 H 0.477862 0.402526 -0.077047 0.058 Uiso 1 1 calc R U . . .
C32 C 0.49420(13) 0.35829(11) 0.0812(4) 0.0348(8) Uani 1 1 d . . . . .
C33 C 0.54292(15) 0.36209(14) 0.0630(5) 0.0470(9) Uani 1 1 d . . . . .
H33A H 0.549381 0.378395 -0.025977 0.070 Uiso 1 1 calc R U . . .
H33B H 0.555541 0.333263 0.055687 0.070 Uiso 1 1 calc R U . . .
H33C H 0.555095 0.377050 0.147791 0.070 Uiso 1 1 calc R U . . .
C34 C 0.40904(14) 0.29407(15) 0.3086(5) 0.0502(10) Uani 1 1 d . . . . .
H34A H 0.383735 0.307809 0.352318 0.075 Uiso 1 1 calc R U . . .
H34B H 0.429853 0.287051 0.385491 0.075 Uiso 1 1 calc R U . . .
H34C H 0.400272 0.267625 0.258400 0.075 Uiso 1 1 calc R U . . .
C35 C 0.3916(2) 0.4073(2) -0.0942(7) 0.087(2) Uani 1 1 d . . . . .
H35A H 0.371946 0.388452 -0.148167 0.131 Uiso 1 1 calc R U . . .
H35B H 0.409197 0.423744 -0.163385 0.131 Uiso 1 1 calc R U . . .
H35C H 0.374945 0.427174 -0.033271 0.131 Uiso 1 1 calc R U . . .
C36 C 0.56850(15) 0.44133(16) 0.7083(5) 0.0529(11) Uani 1 1 d . . . . .
H36 H 0.592375 0.422434 0.699641 0.064 Uiso 1 1 calc R U . . .
C37 C 0.57153(17) 0.4764(2) 0.8071(7) 0.0719(16) Uani 1 1 d . . . . .
H37 H 0.596996 0.481372 0.861874 0.086 Uiso 1 1 calc R U . . .
C38 C 0.53622(17) 0.50302(17) 0.8207(6) 0.0623(13) Uani 1 1 d . . . . .
H38 H 0.537016 0.526706 0.886245 0.075 Uiso 1 1 calc R U . . .
C39 C 0.49929(15) 0.49506(13) 0.7380(5) 0.0484(10) Uani 1 1 d . . . . .
C40 C 0.49853(14) 0.45990(12) 0.6408(5) 0.0433(9) Uani 1 1 d . . . . .
H40 H 0.473326 0.454617 0.584917 0.052 Uiso 1 1 calc R U . . .

loop_
_atom_site_aniso_label
_atom_site_aniso_U_11
_atom_site_aniso_U_22
_atom_site_aniso_U_33
_atom_site_aniso_U_23
_atom_site_aniso_U_13
_atom_site_aniso_U_12
Pd1 0.03408(16) 0.02101(14) 0.02948(17) -0.00275(8) -0.00008(9) -0.00074(8)
Cl1 0.0412(5) 0.0403(5) 0.0523(6) -0.0061(4) 0.0099(4) -0.0095(4)
Cl2 0.0355(4) 0.0406(5) 0.0584(6) -0.0099(4) 0.0049(4) 0.0024(4)
Cl3 0.0973(10) 0.0580(7) 0.0894(10) -0.0274(7) -0.0201(8) 0.0403(7)
N1 0.0280(13) 0.0224(12) 0.0308(14) -0.0006(11) -0.0053(11) 0.0030(10)
N2 0.0286(13) 0.0207(12) 0.0272(13) -0.0008(10) -0.0033(11) 0.0005(10)
N3 0.0443(17) 0.0284(14) 0.0406(17) -0.0055(13) 0.0057(14) 0.0018(12)
C1 0.055(2) 0.0195(14) 0.039(2) -0.0020(14) 0.0058(17) -0.0009(14)
C2 0.087(3) 0.0312(19) 0.041(2) -0.0040(17) 0.001(2) 0.001(2)
C3 0.115(5) 0.048(3) 0.050(3) -0.013(2) 0.028(3) 0.007(3)
C4 0.081(4) 0.041(2) 0.081(4) -0.010(2) 0.032(3) 0.006(3)
C5 0.052(2) 0.0312(18) 0.072(3) -0.0033(19) 0.016(2) 0.0038(17)
C6 0.0442(19) 0.0189(14) 0.048(2) -0.0011(14) 0.0051(17) -0.0008(13)
C7 0.0352(17) 0.0223(15) 0.0411(19) -0.0001(14) -0.0063(15) 0.0024(13)
C8 0.0382(17) 0.0238(15) 0.0332(17) -0.0023(13) -0.0075(14) -0.0019(13)
C9 0.0421(19) 0.0250(15) 0.0381(19) -0.0025(14) -0.0042(15) -0.0030(14)
C10 0.0389(18) 0.0246(15) 0.0378(18) 0.0013(14) -0.0024(15) -0.0015(13)
C11 0.056(3) 0.042(2) 0.042(2) 0.0077(17) 0.0024(18) 0.0013(19)
C12 0.070(3) 0.054(3) 0.061(3) 0.020(2) 0.011(2) -0.012(3)
C13 0.052(3) 0.060(3) 0.086(4) 0.010(3) 0.006(3) -0.020(2)
C14 0.046(2) 0.042(2) 0.068(3) 0.003(2) -0.009(2) -0.0094(17)
C15 0.0349(16) 0.0221(14) 0.0352(18) -0.0039(13) -0.0079(14) 0.0047(12)
C16 0.0349(16) 0.0197(14) 0.0364(17) -0.0018(13) -0.0066(14) 0.0008(12)
C17 0.0267(14) 0.0224(14) 0.0262(15) -0.0026(12) -0.0020(12) 0.0012(11)
C18 0.0333(17) 0.0229(14) 0.0359(18) -0.0008(13) -0.0108(14) -0.0005(12)
C19 0.037(2) 0.037(2) 0.058(3) -0.0037(17) -0.0083(17) 0.0000(17)
C20 0.033(2) 0.051(2) 0.092(4) -0.001(3) -0.022(2) 0.0054(17)
C21 0.063(3) 0.046(2) 0.076(4) 0.007(2) -0.036(3) 0.005(2)
C22 0.072(3) 0.040(2) 0.045(2) 0.0015(18) -0.024(2) 0.005(2)
C23 0.053(2) 0.0244(15) 0.0391(19) 0.0050(14) -0.0093(17) 0.0028(15)
C24 0.057(3) 0.057(3) 0.046(2) 0.015(2) 0.007(2) 0.008(2)
C25 0.093(5) 0.101(5) 0.106(5) 0.011(4) -0.067(4) 0.005(4)
C26 0.039(2) 0.068(3) 0.070(3) -0.006(3) 0.012(2) 0.004(2)
C27 0.0334(16) 0.0251(14) 0.0275(15) -0.0010(12) -0.0058(13) 0.0062(12)
C28 0.0352(17) 0.0339(17) 0.0384(19) -0.0038(15) -0.0061(15) 0.0060(14)
C29 0.0378(19) 0.061(2) 0.043(2) -0.004(2) -0.0105(17) 0.0176(18)
C30 0.067(3) 0.055(3) 0.040(2) 0.0004(18) -0.013(2) 0.024(2)
C31 0.072(3) 0.041(2) 0.031(2) 0.0051(16) -0.0022(18) 0.014(2)
C32 0.048(2) 0.0281(16) 0.0286(17) -0.0008(13) 0.0000(15) 0.0064(14)
C33 0.055(2) 0.047(2) 0.039(2) 0.0026(18) 0.0090(19) -0.0054(19)
C34 0.037(2) 0.054(2) 0.059(3) 0.008(2) 0.0027(19) -0.0025(17)
C35 0.093(4) 0.101(5) 0.068(4) 0.026(3) -0.017(3) 0.045(4)
C36 0.048(2) 0.061(3) 0.050(2) -0.021(2) -0.005(2) -0.006(2)
C37 0.051(3) 0.088(4) 0.077(4) -0.042(3) -0.001(3) -0.006(3)
C38 0.067(3) 0.056(3) 0.064(3) -0.025(2) 0.001(3) -0.014(2)
C39 0.067(3) 0.0316(18) 0.047(2) -0.0018(17) 0.005(2) 0.0085(18)
C40 0.054(2) 0.0308(17) 0.045(2) -0.0037(16) -0.0037(19) 0.0011(16)

loop_
_atom_type_symbol
_atom_type_description
_atom_type_scat_dispersion_real
_atom_type_scat_dispersion_imag
_atom_type_scat_source
C C 0.0181 0.0091 'International Tables Vol C Tables 4.2.6.8 and 6.1.1.4'
H H 0.0000 0.0000 'International Tables Vol C Tables 4.2.6.8 and 6.1.1.4'
Cl Cl 0.3639 0.7018 'International Tables Vol C Tables 4.2.6.8 and 6.1.1.4'
N N 0.0311 0.0180 'International Tables Vol C Tables 4.2.6.8 and 6.1.1.4'
Pd Pd 0.1215 3.9337 'International Tables Vol C Tables 4.2.6.8 and 6.1.1.4'

loop_
_geom_angle_atom_site_label_1
_geom_angle_atom_site_label_2
_geom_angle_atom_site_label_3
_geom_angle
_geom_angle_site_symmetry_1
_geom_angle_site_symmetry_3
_geom_angle_publ_flag
Cl2 Pd1 Cl1 179.53(4) . . ?
N3 Pd1 Cl1 90.70(9) . . ?
N3 Pd1 Cl2 89.69(9) . . ?
C17 Pd1 Cl1 90.36(9) . . ?
C17 Pd1 Cl2 89.28(9) . . ?
C17 Pd1 N3 173.12(13) . . ?
C15 N1 C18 123.2(3) . . ?
C17 N1 C15 109.5(3) . . ?
C17 N1 C18 127.4(3) . . ?
C16 N2 C27 124.7(3) . . ?
C17 N2 C16 109.1(3) . . ?
C17 N2 C27 126.1(3) . . ?
C36 N3 Pd1 119.3(3) . . ?
C40 N3 Pd1 122.3(3) . . ?
C40 N3 C36 118.1(4) . . ?
C2 C1 C6 120.5(4) . . ?
C2 C1 C8 125.7(4) . . ?
C6 C1 C8 113.7(3) . . ?
C1 C2 H2 120.8 . . ?
C1 C2 C3 118.4(5) . . ?
C3 C2 H2 120.8 . . ?
C2 C3 H3 119.5 . . ?
C4 C3 C2 121.0(5) . . ?
C4 C3 H3 119.5 . . ?
C3 C4 H4 119.4 . . ?
C3 C4 C5 121.2(5) . . ?
C5 C4 H4 119.4 . . ?
C4 C5 H5 120.7 . . ?
C6 C5 C4 118.5(5) . . ?
C6 C5 H5 120.7 . . ?
C1 C6 C7 113.7(3) . . ?
C5 C6 C1 120.3(4) . . ?
C5 C6 C7 126.0(4) . . ?
C6 C7 H7 114.3 . . ?
C6 C7 C10 104.9(3) . . ?
C10 C7 H7 114.3 . . ?
C15 C7 C6 104.2(3) . . ?
C15 C7 H7 114.3 . . ?
C15 C7 C10 103.5(3) . . ?
C1 C8 H8 114.3 . . ?
C9 C8 C1 103.3(3) . . ?
C9 C8 H8 114.3 . . ?
C16 C8 C1 105.3(3) . . ?
C16 C8 H8 114.3 . . ?
C16 C8 C9 104.1(3) . . ?
C10 C9 C8 114.0(3) . . ?
C14 C9 C8 125.6(4) . . ?
C14 C9 C10 120.3(4) . . ?
C9 C10 C7 113.4(3) . . ?
C11 C10 C7 125.5(4) . . ?
C11 C10 C9 121.1(4) . . ?
C10 C11 H11 120.9 . . ?
C10 C11 C12 118.1(4) . . ?
C12 C11 H11 120.9 . . ?
C11 C12 H12 119.4 . . ?
C13 C12 C11 121.1(4) . . ?
C13 C12 H12 119.4 . . ?
C12 C13 H13 119.6 . . ?
C12 C13 C14 120.9(4) . . ?
C14 C13 H13 119.6 . . ?
C9 C14 C13 118.5(4) . . ?
C9 C14 H14 120.7 . . ?
C13 C14 H14 120.7 . . ?
N1 C15 C7 134.9(3) . . ?
C16 C15 N1 108.2(3) . . ?
C16 C15 C7 116.5(3) . . ?
N2 C16 C8 137.4(3) . . ?
C15 C16 N2 107.4(3) . . ?
C15 C16 C8 114.5(3) . . ?
N1 C17 Pd1 123.4(2) . . ?
N1 C17 N2 105.9(3) . . ?
N2 C17 Pd1 130.5(2) . . ?
C19 C18 N1 117.9(3) . . ?
C19 C18 C23 123.0(4) . . ?
C23 C18 N1 118.8(3) . . ?
C18 C19 C20 117.0(4) . . ?
C18 C19 C26 122.5(4) . . ?
C20 C19 C26 120.5(4) . . ?
C19 C20 H20 118.9 . . ?
C21 C20 C19 122.1(4) . . ?
C21 C20 H20 118.9 . . ?
C20 C21 C25 120.4(6) . . ?
C22 C21 C20 119.0(4) . . ?
C22 C21 C25 120.6(6) . . ?
C21 C22 H22 119.3 . . ?
C21 C22 C23 121.5(5) . . ?
C23 C22 H22 119.3 . . ?
C18 C23 C22 117.4(4) . . ?
C18 C23 C24 121.8(4) . . ?
C22 C23 C24 120.8(4) . . ?
C23 C24 H24A 109.5 . . ?
C23 C24 H24B 109.5 . . ?
C23 C24 H24C 109.5 . . ?
H24A C24 H24B 109.5 . . ?
H24A C24 H24C 109.5 . . ?
H24B C24 H24C 109.5 . . ?
C21 C25 H25A 109.5 . . ?
C21 C25 H25B 109.5 . . ?
C21 C25 H25C 109.5 . . ?
H25A C25 H25B 109.5 . . ?
H25A C25 H25C 109.5 . . ?
H25B C25 H25C 109.5 . . ?
C19 C26 H26A 109.5 . . ?
C19 C26 H26B 109.5 . . ?
C19 C26 H26C 109.5 . . ?
H26A C26 H26B 109.5 . . ?
H26A C26 H26C 109.5 . . ?
H26B C26 H26C 109.5 . . ?
C28 C27 N2 119.7(3) . . ?
C28 C27 C32 122.4(3) . . ?
C32 C27 N2 117.8(3) . . ?
C27 C28 C29 117.1(4) . . ?
C27 C28 C34 122.6(3) . . ?
C29 C28 C34 120.3(4) . . ?
C28 C29 H29 118.8 . . ?
C30 C29 C28 122.4(4) . . ?
C30 C29 H29 118.8 . . ?
C29 C30 C35 120.6(5) . . ?
C31 C30 C29 118.9(4) . . ?
C31 C30 C35 120.5(5) . . ?
C30 C31 H31 119.0 . . ?
C30 C31 C32 122.0(4) . . ?
C32 C31 H31 119.0 . . ?
C27 C32 C33 122.3(3) . . ?
C31 C32 C27 117.2(4) . . ?
C31 C32 C33 120.5(4) . . ?
C32 C33 H33A 109.5 . . ?
C32 C33 H33B 109.5 . . ?
C32 C33 H33C 109.5 . . ?
H33A C33 H33B 109.5 . . ?
H33A C33 H33C 109.5 . . ?
H33B C33 H33C 109.5 . . ?
C28 C34 H34A 109.5 . . ?
C28 C34 H34B 109.5 . . ?
C28 C34 H34C 109.5 . . ?
H34A C34 H34B 109.5 . . ?
H34A C34 H34C 109.5 . . ?
H34B C34 H34C 109.5 . . ?
C30 C35 H35A 109.5 . . ?
C30 C35 H35B 109.5 . . ?
C30 C35 H35C 109.5 . . ?
H35A C35 H35B 109.5 . . ?
H35A C35 H35C 109.5 . . ?
H35B C35 H35C 109.5 . . ?
N3 C36 H36 118.4 . . ?
N3 C36 C37 123.1(5) . . ?
C37 C36 H36 118.4 . . ?
C36 C37 H37 121.1 . . ?
C38 C37 C36 117.7(5) . . ?
C38 C37 H37 121.1 . . ?
C37 C38 H38 120.1 . . ?
C37 C38 C39 119.9(4) . . ?
C39 C38 H38 120.1 . . ?
C38 C39 Cl3 121.9(4) . . ?
C38 C39 C40 119.6(4) . . ?
C40 C39 Cl3 118.5(4) . . ?
N3 C40 C39 121.6(4) . . ?
N3 C40 H40 119.2 . . ?
C39 C40 H40 119.2 . . ?

loop_
_geom_bond_atom_site_label_1
_geom_bond_atom_site_label_2
_geom_bond_distance
_geom_bond_site_symmetry_2
_geom_bond_publ_flag
Pd1 Cl1 2.3069(9) . ?
Pd1 Cl2 2.2955(9) . ?
Pd1 N3 2.118(3) . ?
Pd1 C17 1.967(3) . ?
Cl3 C39 1.717(4) . ?
N1 C15 1.378(4) . ?
N1 C17 1.357(4) . ?
N1 C18 1.436(4) . ?
N2 C16 1.391(4) . ?
N2 C17 1.366(4) . ?
N2 C27 1.437(4) . ?
N3 C36 1.339(5) . ?
N3 C40 1.326(5) . ?
C1 C2 1.381(6) . ?
C1 C6 1.399(6) . ?
C1 C8 1.531(5) . ?
C2 H2 0.9300 . ?
C2 C3 1.398(8) . ?
C3 H3 0.9300 . ?
C3 C4 1.356(9) . ?
C4 H4 0.9300 . ?
C4 C5 1.392(7) . ?
C5 H5 0.9300 . ?
C5 C6 1.383(5) . ?
C6 C7 1.523(5) . ?
C7 H7 0.9800 . ?
C7 C10 1.533(5) . ?
C7 C15 1.505(4) . ?
C8 H8 0.9800 . ?
C8 C9 1.530(5) . ?
C8 C16 1.517(4) . ?
C9 C10 1.398(5) . ?
C9 C14 1.384(6) . ?
C10 C11 1.382(5) . ?
C11 H11 0.9300 . ?
C11 C12 1.403(7) . ?
C12 H12 0.9300 . ?
C12 C13 1.366(8) . ?
C13 H13 0.9300 . ?
C13 C14 1.403(7) . ?
C14 H14 0.9300 . ?
C15 C16 1.327(5) . ?
C18 C19 1.379(6) . ?
C18 C23 1.395(6) . ?
C19 C20 1.399(6) . ?
C19 C26 1.510(7) . ?
C20 H20 0.9300 . ?
C20 C21 1.378(8) . ?
C21 C22 1.379(8) . ?
C21 C25 1.504(7) . ?
C22 H22 0.9300 . ?
C22 C23 1.396(6) . ?
C23 C24 1.500(6) . ?
C24 H24A 0.9600 . ?
C24 H24B 0.9600 . ?
C24 H24C 0.9600 . ?
C25 H25A 0.9600 . ?
C25 H25B 0.9600 . ?
C25 H25C 0.9600 . ?
C26 H26A 0.9600 . ?
C26 H26B 0.9600 . ?
C26 H26C 0.9600 . ?
C27 C28 1.385(5) . ?
C27 C32 1.404(5) . ?
C28 C29 1.401(5) . ?
C28 C34 1.503(6) . ?
C29 H29 0.9300 . ?
C29 C30 1.374(7) . ?
C30 C31 1.372(7) . ?
C30 C35 1.507(6) . ?
C31 H31 0.9300 . ?
C31 C32 1.396(5) . ?
C32 C33 1.496(6) . ?
C33 H33A 0.9600 . ?
C33 H33B 0.9600 . ?
C33 H33C 0.9600 . ?
C34 H34A 0.9600 . ?
C34 H34B 0.9600 . ?
C34 H34C 0.9600 . ?
C35 H35A 0.9600 . ?
C35 H35B 0.9600 . ?
C35 H35C 0.9600 . ?
C36 H36 0.9300 . ?
C36 C37 1.390(6) . ?
C37 H37 0.9300 . ?
C37 C38 1.352(8) . ?
C38 H38 0.9300 . ?
C38 C39 1.368(7) . ?
C39 C40 1.380(6) . ?
C40 H40 0.9300 . ?

loop_
_geom_torsion_atom_site_label_1
_geom_torsion_atom_site_label_2
_geom_torsion_atom_site_label_3
_geom_torsion_atom_site_label_4
_geom_torsion
_geom_torsion_site_symmetry_1
_geom_torsion_site_symmetry_2
_geom_torsion_site_symmetry_3
_geom_torsion_site_symmetry_4
_geom_torsion_publ_flag
Pd1 N3 C36 C37 -175.0(4) . . . . ?
Pd1 N3 C40 C39 174.2(3) . . . . ?
Cl3 C39 C40 N3 -179.9(3) . . . . ?
N1 C15 C16 N2 -0.6(4) . . . . ?
N1 C15 C16 C8 -172.9(3) . . . . ?
N1 C18 C19 C20 -176.1(3) . . . . ?
N1 C18 C19 C26 5.2(6) . . . . ?
N1 C18 C23 C22 175.9(3) . . . . ?
N1 C18 C23 C24 -3.5(5) . . . . ?
N2 C27 C28 C29 -179.4(3) . . . . ?
N2 C27 C28 C34 2.5(5) . . . . ?
N2 C27 C32 C31 179.1(3) . . . . ?
N2 C27 C32 C33 -0.7(5) . . . . ?
N3 C36 C37 C38 1.4(9) . . . . ?
C1 C2 C3 C4 1.1(8) . . . . ?
C1 C6 C7 C10 53.6(4) . . . . ?
C1 C6 C7 C15 -54.9(4) . . . . ?
C1 C8 C9 C10 56.1(4) . . . . ?
C1 C8 C9 C14 -120.8(4) . . . . ?
C1 C8 C16 N2 136.8(4) . . . . ?
C1 C8 C16 C15 -54.0(4) . . . . ?
C2 C1 C6 C5 2.9(6) . . . . ?
C2 C1 C6 C7 -174.5(3) . . . . ?
C2 C1 C8 C9 119.6(4) . . . . ?
C2 C1 C8 C16 -131.5(4) . . . . ?
C2 C3 C4 C5 0.8(9) . . . . ?
C3 C4 C5 C6 -0.8(8) . . . . ?
C4 C5 C6 C1 -1.0(6) . . . . ?
C4 C5 C6 C7 176.1(4) . . . . ?
C5 C6 C7 C10 -123.7(4) . . . . ?
C5 C6 C7 C15 127.8(4) . . . . ?
C6 C1 C2 C3 -2.9(6) . . . . ?
C6 C1 C8 C9 -57.8(4) . . . . ?
C6 C1 C8 C16 51.0(4) . . . . ?
C6 C7 C10 C9 -55.2(4) . . . . ?
C6 C7 C10 C11 122.7(4) . . . . ?
C6 C7 C15 N1 -134.4(4) . . . . ?
C6 C7 C15 C16 54.1(4) . . . . ?
C7 C10 C11 C12 -177.3(4) . . . . ?
C7 C15 C16 N2 173.1(3) . . . . ?
C7 C15 C16 C8 0.8(5) . . . . ?
C8 C1 C2 C3 179.8(4) . . . . ?
C8 C1 C6 C5 -179.5(3) . . . . ?
C8 C1 C6 C7 3.1(4) . . . . ?
C8 C9 C10 C7 -0.2(4) . . . . ?
C8 C9 C10 C11 -178.3(3) . . . . ?
C8 C9 C14 C13 177.9(4) . . . . ?
C9 C8 C16 N2 -114.8(5) . . . . ?
C9 C8 C16 C15 54.3(4) . . . . ?
C9 C10 C11 C12 0.5(6) . . . . ?
C10 C7 C15 N1 116.0(4) . . . . ?
C10 C7 C15 C16 -55.5(4) . . . . ?
C10 C9 C14 C13 1.2(7) . . . . ?
C10 C11 C12 C13 0.2(8) . . . . ?
C11 C12 C13 C14 -0.2(9) . . . . ?
C12 C13 C14 C9 -0.6(8) . . . . ?
C14 C9 C10 C7 176.9(4) . . . . ?
C14 C9 C10 C11 -1.2(6) . . . . ?
C15 N1 C17 Pd1 174.7(2) . . . . ?
C15 N1 C17 N2 -0.4(4) . . . . ?
C15 N1 C18 C19 71.2(5) . . . . ?
C15 N1 C18 C23 -103.2(4) . . . . ?
C15 C7 C10 C9 53.8(4) . . . . ?
C15 C7 C10 C11 -128.3(4) . . . . ?
C16 N2 C17 Pd1 -174.6(3) . . . . ?
C16 N2 C17 N1 0.0(4) . . . . ?
C16 N2 C27 C28 74.9(4) . . . . ?
C16 N2 C27 C32 -101.6(4) . . . . ?
C16 C8 C9 C10 -53.7(4) . . . . ?
C16 C8 C9 C14 129.4(4) . . . . ?
C17 N1 C15 C7 -171.3(4) . . . . ?
C17 N1 C15 C16 0.7(4) . . . . ?
C17 N1 C18 C19 -107.0(4) . . . . ?
C17 N1 C18 C23 78.5(4) . . . . ?
C17 N2 C16 C8 170.0(4) . . . . ?
C17 N2 C16 C15 0.4(4) . . . . ?
C17 N2 C27 C28 -111.1(4) . . . . ?
C17 N2 C27 C32 72.4(4) . . . . ?
C18 N1 C15 C7 10.1(6) . . . . ?
C18 N1 C15 C16 -177.9(3) . . . . ?
C18 N1 C17 Pd1 -6.8(5) . . . . ?
C18 N1 C17 N2 178.0(3) . . . . ?
C18 C19 C20 C21 0.8(7) . . . . ?
C19 C18 C23 C22 1.8(5) . . . . ?
C19 C18 C23 C24 -177.7(4) . . . . ?
C19 C20 C21 C22 0.3(7) . . . . ?
C19 C20 C21 C25 179.3(5) . . . . ?
C20 C21 C22 C23 -0.4(7) . . . . ?
C21 C22 C23 C18 -0.6(6) . . . . ?
C21 C22 C23 C24 178.9(4) . . . . ?
C23 C18 C19 C20 -1.9(6) . . . . ?
C23 C18 C19 C26 179.4(4) . . . . ?
C25 C21 C22 C23 -179.4(5) . . . . ?
C26 C19 C20 C21 179.6(5) . . . . ?
C27 N2 C16 C8 -15.1(6) . . . . ?
C27 N2 C16 C15 175.2(3) . . . . ?
C27 N2 C17 Pd1 10.6(5) . . . . ?
C27 N2 C17 N1 -174.7(3) . . . . ?
C27 C28 C29 C30 2.0(6) . . . . ?
C28 C27 C32 C31 2.7(5) . . . . ?
C28 C27 C32 C33 -177.0(4) . . . . ?
C28 C29 C30 C31 -0.5(7) . . . . ?
C28 C29 C30 C35 179.7(5) . . . . ?
C29 C30 C31 C32 0.0(7) . . . . ?
C30 C31 C32 C27 -1.1(6) . . . . ?
C30 C31 C32 C33 178.7(4) . . . . ?
C32 C27 C28 C29 -3.1(5) . . . . ?
C32 C27 C28 C34 178.8(4) . . . . ?
C34 C28 C29 C30 -179.9(4) . . . . ?
C35 C30 C31 C32 179.9(5) . . . . ?
C36 N3 C40 C39 1.0(6) . . . . ?
C36 C37 C38 C39 -0.4(9) . . . . ?
C37 C38 C39 Cl3 179.6(5) . . . . ?
C37 C38 C39 C40 -0.2(8) . . . . ?
C38 C39 C40 N3 -0.1(7) . . . . ?
C40 N3 C36 C37 -1.6(7) . . . . ?

loop_
_smtbx_masks_void_nr
_smtbx_masks_void_average_x
_smtbx_masks_void_average_y
_smtbx_masks_void_average_z
_smtbx_masks_void_volume
_smtbx_masks_void_count_electrons
_smtbx_masks_void_content
1 0.250 0.250 -0.810 818.0 253.9 ?
2 0.750 0.750 -0.128 818.0 254.0 ?
